data_4027779
loop_
_publ_author_name
'Trung Cao'
'Elizabeth C. Linton'
'Joshua Deitch'
'Simon Berritt'
'Marisa C. Kozlowski'

_publ_section_title
;
 Copper(II)- and Palladium(II)-Catalyzed Enantioselective Claisen
 Rearrangement of Allyloxy- and Propargyloxy-Indoles to Quaternary
 Oxindoles and Spirocyclic Lactones
;
_journal_name_full 'Journal of Organic Chemistry'
_journal_page_first 11034
_journal_page_last 11055
_journal_paper_doi 10.1021/jo302039n
_journal_volume 77
_journal_year 2012
_chemical_absolute_configuration ad
_chemical_formula_sum 'C22 H31 N O3 Si'
_chemical_formula_weight 385.57
_space_group_IT_number 19
_symmetry_cell_setting orthorhombic
_symmetry_Int_Tables_number 19
_symmetry_space_group_name_Hall 'P 2ac 2ab'
_symmetry_space_group_name_H-M 'P 21 21 21'
_atom_sites_solution_hydrogens geom
_atom_sites_solution_primary direct
_audit_creation_method SHELXL-97
_cell_angle_alpha 90.00
_cell_angle_beta 90.00
_cell_angle_gamma 90.00
_cell_formula_units_Z 4
_cell_length_a 8.6875(13)
_cell_length_b 14.688(2)
_cell_length_c 16.685(2)
_cell_measurement_temperature 143(1)
_cell_volume 2129.0(5)
_computing_data_collection 'CrystalClear (Rigaku, 1999)'
_computing_data_reduction 'CrystalClear (Rigaku, 1999)'
_computing_structure_refinement 'SHELXL-97 (Sheldrick, 1997)'
_computing_structure_solution 'SIR97 (Altomare, 1999)'
_diffrn_ambient_temperature 143(1)
_diffrn_measured_fraction_theta_full 0.999
_diffrn_measured_fraction_theta_max 0.999
_diffrn_measurement_device 'CCD Area Detector'
_diffrn_measurement_device_type 'Rigaku Mercury'
_diffrn_measurement_method 'phi and omega rotations'
_diffrn_radiation_monochromator graphite
_diffrn_radiation_source 'rotating anode'
_diffrn_radiation_type MoK\a
_diffrn_radiation_wavelength 0.71073
_diffrn_reflns_av_R_equivalents 0.0873
_diffrn_reflns_av_sigmaI/netI 0.0773
_diffrn_reflns_limit_h_max 10
_diffrn_reflns_limit_h_min -10
_diffrn_reflns_limit_k_max 17
_diffrn_reflns_limit_k_min -17
_diffrn_reflns_limit_l_max 17
_diffrn_reflns_limit_l_min -19
_diffrn_reflns_number 18547
_diffrn_reflns_theta_full 25.03
_diffrn_reflns_theta_max 25.03
_diffrn_reflns_theta_min 2.64
_exptl_absorpt_coefficient_mu 0.131
_exptl_absorpt_correction_T_max 1.0000
_exptl_absorpt_correction_T_min 0.5223
_exptl_absorpt_correction_type multi-scan
_exptl_absorpt_process_details
;  Shape and scale corrections using equivalent reflections.
   Shape function based on spherical harmonics.
   Highest even and odd order for spherical harmonics:  4  and  3
   Laue group:  mmm
;
_exptl_crystal_density_diffrn 1.203
_exptl_crystal_F_000 832
_exptl_crystal_size_max 0.32
_exptl_crystal_size_mid 0.14
_exptl_crystal_size_min 0.12
_refine_diff_density_max 0.289
_refine_diff_density_min -0.268
_refine_diff_density_rms 0.050
_refine_ls_abs_structure_details 'Flack H D (1983), 1607 Friedel pairs'
_refine_ls_abs_structure_Flack 0.11(18)
_refine_ls_extinction_method none
_refine_ls_goodness_of_fit_ref 1.074
_refine_ls_hydrogen_treatment constr
_refine_ls_matrix_type full
_refine_ls_number_parameters 253
_refine_ls_number_reflns 3772
_refine_ls_number_restraints 0
_refine_ls_restrained_S_all 1.074
_refine_ls_R_factor_all 0.0714
_refine_ls_R_factor_gt 0.0543
_refine_ls_shift/su_max 0.000
_refine_ls_shift/su_mean 0.000
_refine_ls_structure_factor_coef Fsqd
_refine_ls_weighting_details 'calc w=1/[\s^2^(Fo^2^)+(0.0356P)^2^+0.5537P] where P=(Fo^2^+2Fc^2^)/3'
_refine_ls_weighting_scheme calc
_refine_ls_wR_factor_gt 0.1061
_refine_ls_wR_factor_ref 0.1157
_reflns_number_gt 3126
_reflns_number_total 3772
_reflns_threshold_expression >2sigma(I)
_cod_data_source_file jo302039n_si_002_1.cif
_cod_data_source_block CMPD8s
_cod_original_cell_volume 2129.1(5)
_cod_original_sg_symbol_H-M 'P 21 21 21 '
_cod_database_code 4027779

loop_
_symmetry_equiv_pos_as_xyz
'x, y, z'
'x+1/2, -y+1/2, -z'
'-x, y+1/2, -z+1/2'
'-x+1/2, -y, z+1/2'

loop_
_atom_site_label
_atom_site_type_symbol
_atom_site_fract_x
_atom_site_fract_y
_atom_site_fract_z
_atom_site_U_iso_or_equiv
_atom_site_adp_type
_atom_site_occupancy
_atom_site_symmetry_multiplicity
_atom_site_calc_flag
_atom_site_refinement_flags
C1 C 0.5237(4) 0.3064(2) 0.9541(2) 0.0272(8) Uani 1 1 d .
C2 C 0.6135(4) 0.34534(19) 0.88167(17) 0.0232(7) Uani 1 1 d .
C3 C 0.4863(4) 0.3527(2) 0.81877(19) 0.0262(8) Uani 1 1 d .
C4 C 0.4898(4) 0.3787(2) 0.7394(2) 0.0311(8) Uani 1 1 d .
H4 H 0.5824 0.3932 0.7145 0.041 Uiso 1 1 calc R
C5 C 0.3522(5) 0.3826(2) 0.6975(2) 0.0378(9) Uani 1 1 d .
H5 H 0.3524 0.4013 0.6442 0.050 Uiso 1 1 calc R
C6 C 0.2151(5) 0.3591(2) 0.7335(2) 0.0414(10) Uani 1 1 d .
H6 H 0.1242 0.3635 0.7043 0.055 Uiso 1 1 calc R
C7 C 0.2096(4) 0.3289(2) 0.8126(2) 0.0377(9) Uani 1 1 d .
H7 H 0.1177 0.3114 0.8367 0.050 Uiso 1 1 calc R
C8 C 0.3481(4) 0.32642(19) 0.85334(19) 0.0264(8) Uani 1 1 d .
C9 C 0.6934(4) 0.4350(2) 0.90704(18) 0.0271(7) Uani 1 1 d .
C10 C 0.8166(4) 0.4251(2) 0.9526(2) 0.0321(8) Uani 1 1 d .
C11 C 0.9441(5) 0.4176(2) 0.9909(3) 0.0508(11) Uani 1 1 d .
C12 C 0.6731(4) 0.6144(2) 0.99748(19) 0.0337(8) Uani 1 1 d .
H12 H 0.7855 0.6121 1.0021 0.045 Uiso 1 1 calc R
C13 C 0.6308(5) 0.7156(2) 0.9994(2) 0.0494(10) Uani 1 1 d .
H13a H 0.5208 0.7220 0.9982 0.074 Uiso 1 1 calc R
H13b H 0.6746 0.7456 0.9537 0.074 Uiso 1 1 calc R
H13c H 0.6703 0.7427 1.0476 0.074 Uiso 1 1 calc R
C14 C 0.6112(5) 0.5667(3) 1.07233(19) 0.0489(10) Uani 1 1 d .
H14a H 0.6531 0.5952 1.1193 0.073 Uiso 1 1 calc R
H14b H 0.6408 0.5037 1.0714 0.073 Uiso 1 1 calc R
H14c H 0.5010 0.5712 1.0733 0.073 Uiso 1 1 calc R
C15 C 0.7409(4) 0.6178(2) 0.8181(2) 0.0318(8) Uani 1 1 d .
H15 H 0.7047 0.6809 0.8171 0.042 Uiso 1 1 calc R
C16 C 0.9139(4) 0.6218(3) 0.8358(2) 0.0489(11) Uani 1 1 d .
H16a H 0.9564 0.5615 0.8334 0.073 Uiso 1 1 calc R
H16b H 0.9300 0.6467 0.8883 0.073 Uiso 1 1 calc R
H16c H 0.9637 0.6597 0.7967 0.073 Uiso 1 1 calc R
C17 C 0.7179(5) 0.5805(2) 0.73337(19) 0.0419(10) Uani 1 1 d .
H17a H 0.7739 0.6174 0.6959 0.063 Uiso 1 1 calc R
H17b H 0.6103 0.5817 0.7202 0.063 Uiso 1 1 calc R
H17c H 0.7549 0.5189 0.7309 0.063 Uiso 1 1 calc R
C18 C 0.4145(4) 0.5689(2) 0.87109(19) 0.0284(8) Uani 1 1 d .
H18 H 0.3941 0.5251 0.8281 0.038 Uiso 1 1 calc R
C19 C 0.3757(4) 0.6642(2) 0.83789(19) 0.0313(8) Uani 1 1 d .
H19a H 0.2674 0.6679 0.8269 0.047 Uiso 1 1 calc R
H19b H 0.4324 0.6745 0.7893 0.047 Uiso 1 1 calc R
H19c H 0.4031 0.7096 0.8767 0.047 Uiso 1 1 calc R
C20 C 0.3049(4) 0.5456(2) 0.9404(2) 0.0374(9) Uani 1 1 d .
H20a H 0.3129 0.5913 0.9813 0.056 Uiso 1 1 calc R
H20b H 0.3324 0.4874 0.9625 0.056 Uiso 1 1 calc R
H20c H 0.2011 0.5433 0.9209 0.056 Uiso 1 1 calc R
C21 C 0.7325(4) 0.2767(2) 0.85055(18) 0.0259(7) Uani 1 1 d .
C22 C 0.8149(5) 0.1230(2) 0.8560(2) 0.0416(10) Uani 1 1 d .
H22a H 0.8065 0.1146 0.7991 0.062 Uiso 1 1 calc R
H22b H 0.7897 0.0670 0.8828 0.062 Uiso 1 1 calc R
H22c H 0.9184 0.1403 0.8693 0.062 Uiso 1 1 calc R
N1 N 0.3736(3) 0.29937(17) 0.93334(15) 0.0287(6) Uani 1 1 d .
H1 H 0.3024 0.2807 0.9651 0.038 Uiso 1 1 calc R
O1 O 0.5794(3) 0.28758(15) 1.01932(13) 0.0313(6) Uani 1 1 d .
O2 O 0.7089(3) 0.19411(14) 0.88162(13) 0.0344(6) Uani 1 1 d .
O3 O 0.8300(3) 0.29454(16) 0.80229(13) 0.0359(6) Uani 1 1 d .
Si1 Si 0.62528(10) 0.55815(6) 0.89777(5) 0.0244(2) Uani 1 1 d .
H11a H 0.9458 0.4092 1.0469 0.080 Uiso 1 1 d .
H11b H 1.0335 0.4140 0.9595 0.080 Uiso 1 1 d .

loop_
_atom_site_aniso_label
_atom_site_aniso_U_11
_atom_site_aniso_U_22
_atom_site_aniso_U_33
_atom_site_aniso_U_23
_atom_site_aniso_U_13
_atom_site_aniso_U_12
C1 0.026(2) 0.0230(16) 0.0322(19) -0.0003(15) 0.0025(16) 0.0032(14)
C2 0.0196(18) 0.0235(14) 0.0264(17) 0.0005(13) -0.0001(15) 0.0008(13)
C3 0.028(2) 0.0176(14) 0.0329(19) -0.0048(14) -0.0061(16) -0.0001(13)
C4 0.036(2) 0.0227(16) 0.034(2) -0.0037(15) -0.0022(17) -0.0002(15)
C5 0.050(3) 0.0324(18) 0.0307(19) -0.0009(15) -0.007(2) 0.0021(18)
C6 0.043(3) 0.0339(19) 0.047(2) -0.0005(18) -0.020(2) 0.0050(17)
C7 0.027(2) 0.0337(18) 0.053(2) -0.0003(18) -0.0101(18) 0.0016(16)
C8 0.023(2) 0.0226(15) 0.0333(18) -0.0006(14) -0.0022(16) 0.0004(13)
C9 0.0252(19) 0.0267(15) 0.0292(17) 0.0016(15) -0.0010(15) -0.0043(14)
C10 0.027(2) 0.0249(17) 0.045(2) 0.0005(15) 0.0002(18) 0.0007(15)
C11 0.045(3) 0.031(2) 0.076(3) 0.006(2) -0.024(2) -0.0030(17)
C12 0.037(2) 0.0345(17) 0.0291(18) -0.0035(16) -0.0039(17) 0.0046(16)
C13 0.061(3) 0.0373(19) 0.050(2) -0.0115(19) -0.018(2) 0.002(2)
C14 0.065(3) 0.056(2) 0.0260(18) -0.0048(17) -0.0010(19) 0.003(2)
C15 0.028(2) 0.0309(17) 0.0371(19) 0.0020(16) -0.0012(16) -0.0026(15)
C16 0.034(3) 0.060(2) 0.053(3) 0.013(2) 0.006(2) -0.0076(19)
C17 0.050(3) 0.042(2) 0.033(2) 0.0017(17) 0.0105(19) -0.0083(18)
C18 0.026(2) 0.0295(17) 0.0295(17) -0.0012(15) -0.0051(15) -0.0005(14)
C19 0.030(2) 0.0329(17) 0.0314(18) 0.0029(15) -0.0049(17) 0.0066(15)
C20 0.028(2) 0.0393(19) 0.045(2) 0.0060(18) 0.0040(17) 0.0037(17)
C21 0.0204(19) 0.0316(18) 0.0259(17) -0.0008(15) -0.0016(15) 0.0020(14)
C22 0.047(3) 0.0336(18) 0.044(2) -0.0059(17) -0.0005(19) 0.0150(17)
N1 0.0180(16) 0.0335(14) 0.0346(15) 0.0051(13) 0.0023(13) -0.0032(13)
O1 0.0268(14) 0.0361(12) 0.0311(13) 0.0025(11) 0.0008(11) -0.0008(10)
O2 0.0400(15) 0.0246(11) 0.0386(13) 0.0012(11) 0.0067(12) 0.0049(10)
O3 0.0291(15) 0.0402(13) 0.0385(13) -0.0026(12) 0.0071(12) 0.0000(11)
Si1 0.0231(5) 0.0242(4) 0.0259(4) 0.0002(4) -0.0008(4) -0.0004(4)

loop_
_atom_type_symbol
_atom_type_description
_atom_type_scat_dispersion_real
_atom_type_scat_dispersion_imag
_atom_type_scat_source
C C 0.0033 0.0016 'International Tables Vol C Tables 4.2.6.8 and 6.1.1.4'
H H 0.0000 0.0000 'International Tables Vol C Tables 4.2.6.8 and 6.1.1.4'
N N 0.0061 0.0033 'International Tables Vol C Tables 4.2.6.8 and 6.1.1.4'
O O 0.0106 0.0060 'International Tables Vol C Tables 4.2.6.8 and 6.1.1.4'
Si Si 0.0817 0.0704 'International Tables Vol C Tables 4.2.6.8 and 6.1.1.4'

loop_
_geom_angle_atom_site_label_1
_geom_angle_atom_site_label_2
_geom_angle_atom_site_label_3
_geom_angle
O1 C1 N1 126.3(3)
O1 C1 C2 125.4(3)
N1 C1 C2 108.3(3)
C3 C2 C21 107.5(2)
C3 C2 C9 116.9(2)
C21 C2 C9 110.5(3)
C3 C2 C1 101.4(3)
C21 C2 C1 111.2(2)
C9 C2 C1 109.1(2)
C4 C3 C8 119.7(3)
C4 C3 C2 131.5(3)
C8 C3 C2 108.7(3)
C3 C4 C5 118.5(3)
C6 C5 C4 121.0(3)
C5 C6 C7 121.5(4)
C8 C7 C6 116.4(4)
C7 C8 C3 122.8(3)
C7 C8 N1 127.6(3)
C3 C8 N1 109.6(3)
C10 C9 C2 115.3(3)
C10 C9 Si1 113.7(2)
C2 C9 Si1 130.2(2)
C11 C10 C9 174.5(4)
C14 C12 C13 110.1(3)
C14 C12 Si1 116.0(2)
C13 C12 Si1 112.8(2)
C17 C15 C16 108.7(3)
C17 C15 Si1 114.6(2)
C16 C15 Si1 113.9(2)
C20 C18 C19 109.7(3)
C20 C18 Si1 113.8(2)
C19 C18 Si1 111.8(2)
O3 C21 O2 124.6(3)
O3 C21 C2 124.1(3)
O2 C21 C2 111.2(3)
C1 N1 C8 111.9(3)
C21 O2 C22 116.2(3)
C15 Si1 C18 108.17(15)
C15 Si1 C12 107.39(15)
C18 Si1 C12 112.38(16)
C15 Si1 C9 109.43(14)
C18 Si1 C9 113.46(14)
C12 Si1 C9 105.82(14)

loop_
_geom_bond_atom_site_label_1
_geom_bond_atom_site_label_2
_geom_bond_distance
C1 O1 1.223(4)
C1 N1 1.353(4)
C1 C2 1.548(4)
C2 C3 1.528(4)
C2 C21 1.534(4)
C2 C9 1.547(4)
C3 C4 1.379(5)
C3 C8 1.387(5)
C4 C5 1.386(5)
C5 C6 1.378(5)
C6 C7 1.393(5)
C7 C8 1.383(5)
C8 N1 1.410(4)
C9 C10 1.321(5)
C9 Si1 1.910(3)
C10 C11 1.284(5)
C12 C14 1.529(5)
C12 C13 1.533(5)
C12 Si1 1.903(3)
C15 C17 1.530(4)
C15 C16 1.532(5)
C15 Si1 1.882(3)
C18 C20 1.537(5)
C18 C19 1.543(4)
C18 Si1 1.891(3)
C21 O3 1.198(4)
C21 O2 1.335(4)
C22 O2 1.457(4)

loop_
_geom_hbond_atom_site_label_D
_geom_hbond_atom_site_label_H
_geom_hbond_atom_site_label_A
_geom_hbond_distance_DH
_geom_hbond_distance_HA
_geom_hbond_distance_DA
_geom_hbond_angle_DHA
_geom_hbond_site_symmetry_A
N1 H1 O1 0.86 2.20 2.965(4) 148.6 2_457
